data_7028441
loop_
_publ_author_name
'Ning, Wei-Hua'
'Chen, Xuan-Rong'
'Liu, Jian-Lan'
'Yang, Hao'
'Ren, Xiao-Ming'

_publ_section_title
;
 Two segregated columnar stack platinum-bis-dithiolene molecule solids
 showing spin-Peierls-type transition above room temperature.
;
_journal_issue 7
_journal_name_full 'Dalton transactions (Cambridge, England : 2003)'
_journal_page_first 2997
_journal_page_last 3004
_journal_paper_doi 10.1039/c3dt52757c
_journal_volume 43
_journal_year 2014
_chemical_formula_sum 'C21 H9 D5 N5 Pt S4'
_chemical_formula_weight 664.74
_chemical_name_systematic
; 
 ? 
;
_space_group_IT_number 2
_symmetry_cell_setting triclinic
_symmetry_space_group_name_Hall '-P 1'
_symmetry_space_group_name_H-M 'P -1'
_atom_sites_solution_hydrogens geom
_atom_sites_solution_primary direct
_atom_sites_solution_secondary difmap
_audit_creation_method SHELXL-97
_cell_angle_alpha 88.479(3)
_cell_angle_beta 86.652(4)
_cell_angle_gamma 75.563(3)
_cell_formula_units_Z 4
_cell_length_a 7.3308(8)
_cell_length_b 12.2848(13)
_cell_length_c 26.930(3)
_cell_measurement_reflns_used 3103
_cell_measurement_temperature 296(2)
_cell_measurement_theta_max 24.9170
_cell_measurement_theta_min 3.0870
_cell_volume 2344.5(4)
_computing_cell_refinement 'Bruker SMART'
_computing_data_collection 'Bruker SMART'
_computing_data_reduction 'Bruker SAINT'
_computing_molecular_graphics 'Bruker SHELXTL'
_computing_publication_material 'Bruker SHELXTL'
_computing_structure_refinement 'SHELXL-97 (Sheldrick, 1997)'
_computing_structure_solution 'SHELXS-97 (Sheldrick, 1990)'
_diffrn_ambient_temperature 296(2)
_diffrn_measured_fraction_theta_full 0.999
_diffrn_measured_fraction_theta_max 0.999
_diffrn_measurement_device_type 'CCD area detector'
_diffrn_measurement_method 'phi and omega scans'
_diffrn_radiation_monochromator graphite
_diffrn_radiation_source 'fine-focus sealed tube'
_diffrn_radiation_type MoK\a
_diffrn_radiation_wavelength 0.71073
_diffrn_reflns_av_R_equivalents 0.0821
_diffrn_reflns_av_unetI/netI 0.0629
_diffrn_reflns_limit_h_max 8
_diffrn_reflns_limit_h_min -8
_diffrn_reflns_limit_k_max 14
_diffrn_reflns_limit_k_min -14
_diffrn_reflns_limit_l_max 32
_diffrn_reflns_limit_l_min -32
_diffrn_reflns_number 44144
_diffrn_reflns_theta_full 25.50
_diffrn_reflns_theta_max 25.50
_diffrn_reflns_theta_min 0.76
_exptl_absorpt_coefficient_mu 6.360
_exptl_absorpt_correction_T_max 0.339
_exptl_absorpt_correction_T_min 0.311
_exptl_absorpt_correction_type multi-scan
_exptl_absorpt_process_details 'SADABS; Bruker, 2000'
_exptl_crystal_colour black
_exptl_crystal_density_diffrn 1.883
_exptl_crystal_density_method 'not measured'
_exptl_crystal_description block
_exptl_crystal_F_000 1268
_exptl_crystal_size_max 0.19
_exptl_crystal_size_mid 0.18
_exptl_crystal_size_min 0.17
_refine_diff_density_max 2.655
_refine_diff_density_min -4.424
_refine_diff_density_rms 0.258
_refine_ls_extinction_method none
_refine_ls_goodness_of_fit_ref 1.197
_refine_ls_hydrogen_treatment mixed
_refine_ls_matrix_type full
_refine_ls_number_parameters 559
_refine_ls_number_reflns 8707
_refine_ls_number_restraints 0
_refine_ls_restrained_S_all 1.197
_refine_ls_R_factor_all 0.1053
_refine_ls_R_factor_gt 0.0802
_refine_ls_shift/su_max 0.000
_refine_ls_shift/su_mean 0.000
_refine_ls_structure_factor_coef Fsqd
_refine_ls_weighting_details 'calc w=1/[\s^2^(Fo^2^)+(0.0326P)^2^+89.2530P] where P=(Fo^2^+2Fc^2^)/3'
_refine_ls_weighting_scheme calc
_refine_ls_wR_factor_gt 0.2044
_refine_ls_wR_factor_ref 0.2112
_reflns_number_gt 6787
_reflns_number_total 8713
_reflns_threshold_expression >2sigma(I)
_cod_data_source_file c3dt52757c.txt
_cod_data_source_block 1
_cod_depositor_comments
;
The following automatic conversions were performed:

'_symmetry_cell_setting' value 'Triclinic' changed to 'triclinic'
according to
/usr/data/users/saulius/automatic-downloads/current/RSC/lib/dictionaries/cif_core.dic
dictionary named 'cif_core.dic' version 2.4.2 from 2011-04-26.

Automatic conversion script
Id: cif_fix_values 2281 2013-09-26 08:29:07Z andrius 
;
_cod_original_sg_symbol_H-M 'P -1 '
_cod_database_code 7028441

loop_
_symmetry_equiv_pos_as_xyz
'x, y, z'
'-x, -y, -z'

loop_
_atom_site_label
_atom_site_type_symbol
_atom_site_fract_x
_atom_site_fract_y
_atom_site_fract_z
_atom_site_U_iso_or_equiv
_atom_site_adp_type
_atom_site_occupancy
_atom_site_symmetry_multiplicity
_atom_site_calc_flag
_atom_site_refinement_flags
Pt1 Pt 0.43585(10) 0.27525(6) 0.23465(3) 0.0439(2) Uani 1 1 d .
Pt2 Pt 0.94940(10) 0.26943(6) 0.27095(3) 0.0415(2) Uani 1 1 d .
S1 S 0.8604(8) 0.4165(4) 0.3225(2) 0.0575(13) Uani 1 1 d .
S2 S 1.0435(7) 0.1540(4) 0.33699(19) 0.0506(12) Uani 1 1 d .
S3 S 0.8706(7) 0.3895(4) 0.20655(19) 0.0487(12) Uani 1 1 d .
S4 S 1.0408(7) 0.1255(4) 0.21696(19) 0.0468(11) Uani 1 1 d .
S5 S 0.3682(7) 0.3959(4) 0.2984(2) 0.0538(13) Uani 1 1 d .
S6 S 0.5346(7) 0.1312(4) 0.2882(2) 0.0494(12) Uani 1 1 d .
S7 S 0.3331(8) 0.4215(4) 0.1822(2) 0.0546(13) Uani 1 1 d .
S8 S 0.5213(9) 0.1587(4) 0.1688(2) 0.0600(14) Uani 1 1 d .
N1 N 0.866(3) 0.5018(19) 0.4487(8) 0.086(7) Uani 1 1 d .
N2 N 1.117(4) 0.163(2) 0.4701(8) 0.090(7) Uani 1 1 d .
N3 N 0.857(3) 0.4047(19) 0.0718(8) 0.095(8) Uani 1 1 d .
N4 N 1.089(4) 0.0619(19) 0.0841(8) 0.097(8) Uani 1 1 d .
N5 N 0.410(4) 0.4139(18) 0.4322(9) 0.093(7) Uani 1 1 d .
N6 N 0.621(3) 0.0706(16) 0.4190(8) 0.081(6) Uani 1 1 d .
N7 N 0.329(4) 0.501(2) 0.0514(9) 0.104(9) Uani 1 1 d .
N8 N 0.574(4) 0.163(2) 0.0323(9) 0.103(8) Uani 1 1 d .
N9 N 0.116(2) 0.7808(13) 0.4300(6) 0.048(4) Uani 1 1 d .
N10 N 0.627(3) 0.7786(14) 0.0678(6) 0.058(4) Uani 1 1 d .
C1 C 0.890(3) 0.4355(19) 0.4187(9) 0.064(6) Uani 1 1 d .
C2 C 0.926(3) 0.3593(17) 0.3795(8) 0.053(5) Uani 1 1 d .
C3 C 1.004(2) 0.2492(18) 0.3853(8) 0.050(5) Uani 1 1 d .
C4 C 1.062(3) 0.2003(19) 0.4335(9) 0.061(6) Uani 1 1 d .
C5 C 0.885(3) 0.3590(17) 0.1098(8) 0.058(5) Uani 1 1 d .
C6 C 0.925(3) 0.3021(18) 0.1554(8) 0.061(6) Uani 1 1 d .
C7 C 0.996(2) 0.1928(17) 0.1611(8) 0.048(5) Uani 1 1 d .
C8 C 1.047(4) 0.1182(19) 0.1172(9) 0.074(7) Uani 1 1 d .
C9 C 0.424(3) 0.3660(19) 0.3951(8) 0.057(5) Uani 1 1 d .
C10 C 0.436(3) 0.3128(17) 0.3490(8) 0.055(5) Uani 1 1 d .
C11 C 0.509(3) 0.1978(14) 0.3440(7) 0.046(5) Uani 1 1 d .
C12 C 0.570(3) 0.1266(18) 0.3873(9) 0.062(6) Uani 1 1 d .
C13 C 0.352(4) 0.439(2) 0.0837(10) 0.077(7) Uani 1 1 d .
C14 C 0.387(3) 0.3594(18) 0.1251(8) 0.058(5) Uani 1 1 d .
C15 C 0.477(3) 0.249(2) 0.1187(8) 0.062(6) Uani 1 1 d .
C16 C 0.524(4) 0.200(2) 0.0711(10) 0.071(7) Uani 1 1 d .
C17 C 0.230(4) 0.6846(18) 0.4434(9) 0.066(6) Uani 1 1 d .
C18 C 0.397(4) 0.680(2) 0.4641(9) 0.080(8) Uani 1 1 d .
C19 C 0.455(4) 0.777(3) 0.4685(10) 0.093(9) Uani 1 1 d .
C20 C 0.334(5) 0.874(3) 0.4537(11) 0.091(9) Uani 1 1 d .
C21 C 0.169(4) 0.8774(19) 0.4337(9) 0.068(6) Uani 1 1 d .
C22 C -0.067(3) 0.783(2) 0.4073(9) 0.066(6) Uani 1 1 d .
H22A H -0.114(3) 0.721(2) 0.4209(9) 0.080 Uiso 1 1 d R
H22B H -0.159(3) 0.852(2) 0.4168(9) 0.080 Uiso 1 1 d R
C23 C -0.052(3) 0.7756(16) 0.3528(8) 0.050(5) Uani 1 1 d .
C24 C 0.007(3) 0.6737(17) 0.3294(8) 0.057(5) Uani 1 1 d .
H24A H 0.039(3) 0.6075(17) 0.3480(8) 0.068 Uiso 1 1 d R
C25 C 0.017(3) 0.6707(17) 0.2775(9) 0.059(6) Uani 1 1 d .
H25A H 0.060(3) 0.6013(17) 0.2622(9) 0.071 Uiso 1 1 d R
C26 C -0.033(3) 0.7633(19) 0.2483(8) 0.054(5) Uani 1 1 d .
C27 C -0.090(3) 0.8655(18) 0.2721(9) 0.062(6) Uani 1 1 d .
H27A H -0.124(3) 0.9314(18) 0.2534(9) 0.074 Uiso 1 1 d R
C28 C -0.096(3) 0.8706(16) 0.3226(10) 0.063(6) Uani 1 1 d .
H28A H -0.131(3) 0.9408(16) 0.3375(10) 0.075 Uiso 1 1 d R
C29 C -0.032(3) 0.757(2) 0.1920(8) 0.076(7) Uani 1 1 d .
H29A H 0.011(3) 0.680(2) 0.1821(8) 0.114 Uiso 1 1 d R
H29B H 0.050(3) 0.799(2) 0.1771(8) 0.114 Uiso 1 1 d R
H29C H -0.158(3) 0.787(2) 0.1814(8) 0.114 Uiso 1 1 d R
C30 C 0.740(4) 0.684(2) 0.0525(9) 0.081(8) Uani 1 1 d .
C31 C 0.909(6) 0.681(3) 0.0312(11) 0.122(15) Uani 1 1 d .
C32 C 0.974(5) 0.781(4) 0.0260(11) 0.111(13) Uani 1 1 d .
C33 C 0.846(7) 0.872(3) 0.0418(12) 0.116(13) Uani 1 1 d .
C34 C 0.681(5) 0.875(3) 0.0629(11) 0.097(9) Uani 1 1 d .
C35 C 0.442(3) 0.780(2) 0.0933(9) 0.068(6) Uani 1 1 d .
H35A H 0.399(3) 0.717(2) 0.0822(9) 0.082 Uiso 1 1 d R
H35B H 0.352(3) 0.849(2) 0.0842(9) 0.082 Uiso 1 1 d R
C36 C 0.453(3) 0.7740(18) 0.1497(9) 0.059(5) Uani 1 1 d .
C37 C 0.509(3) 0.6716(18) 0.1731(9) 0.065(6) Uani 1 1 d .
H37A H 0.543(3) 0.6067(18) 0.1542(9) 0.078 Uiso 1 1 d R
C38 C 0.517(3) 0.6632(17) 0.2242(9) 0.065(6) Uani 1 1 d .
H38A H 0.552(3) 0.5931(17) 0.2397(9) 0.078 Uiso 1 1 d R
C39 C 0.470(3) 0.7612(19) 0.2523(9) 0.058(6) Uani 1 1 d .
C40 C 0.418(3) 0.864(2) 0.2281(10) 0.069(7) Uani 1 1 d .
H40A H 0.387(3) 0.929(2) 0.2464(10) 0.082 Uiso 1 1 d R
C41 C 0.412(3) 0.8694(17) 0.1783(10) 0.065(6) Uani 1 1 d .
H41A H 0.378(3) 0.9395(17) 0.1628(10) 0.078 Uiso 1 1 d R
C42 C 0.473(3) 0.753(2) 0.3071(9) 0.086(8) Uani 1 1 d .
H42A H 0.438(3) 0.826(2) 0.3211(9) 0.130 Uiso 1 1 d R
H42B H 0.598(3) 0.715(2) 0.3162(9) 0.130 Uiso 1 1 d R
H42C H 0.386(3) 0.710(2) 0.3196(9) 0.130 Uiso 1 1 d R
D17A D 0.1932 0.6187 0.4385 0.104 Uiso 1 1 d R
D18A D 0.4692 0.6122 0.4751 0.104 Uiso 1 1 d R
D20A D 0.3662 0.9419 0.4575 0.104 Uiso 1 1 d R
D21A D 0.0905 0.9455 0.4227 0.104 Uiso 1 1 d R
D30A D 0.6982 0.6188 0.0564 0.104 Uiso 1 1 d R
D31A D 0.9837 0.6133 0.0198 0.104 Uiso 1 1 d R
D32A D 1.0919 0.7826 0.0127 0.104 Uiso 1 1 d R
D33A D 0.8770 0.9410 0.0373 0.104 Uiso 1 1 d R
D34A D 0.5993 0.9437 0.0740 0.104 Uiso 1 1 d R
D19A D 0.5696 0.7766 0.4810 0.104 Uiso 1 1 d R

loop_
_atom_site_aniso_label
_atom_site_aniso_U_11
_atom_site_aniso_U_22
_atom_site_aniso_U_33
_atom_site_aniso_U_23
_atom_site_aniso_U_13
_atom_site_aniso_U_12
Pt1 0.0387(4) 0.0359(4) 0.0592(5) 0.0033(3) -0.0113(3) -0.0120(3)
Pt2 0.0376(4) 0.0366(4) 0.0516(5) 0.0009(3) -0.0032(3) -0.0117(3)
S1 0.073(4) 0.040(3) 0.057(3) -0.001(2) -0.006(3) -0.007(2)
S2 0.055(3) 0.039(3) 0.056(3) 0.004(2) -0.001(2) -0.010(2)
S3 0.042(3) 0.041(3) 0.058(3) 0.000(2) -0.008(2) -0.002(2)
S4 0.047(3) 0.034(2) 0.057(3) 0.000(2) -0.001(2) -0.007(2)
S5 0.053(3) 0.036(2) 0.069(3) 0.004(2) -0.011(3) -0.002(2)
S6 0.052(3) 0.033(2) 0.062(3) 0.000(2) -0.012(2) -0.007(2)
S7 0.064(3) 0.036(3) 0.064(3) 0.003(2) -0.013(3) -0.010(2)
S8 0.076(4) 0.040(3) 0.066(3) -0.001(2) -0.018(3) -0.014(3)
N1 0.107(18) 0.077(15) 0.072(14) -0.020(12) -0.004(13) -0.014(13)
N2 0.115(19) 0.090(16) 0.057(13) 0.010(12) 0.000(13) -0.013(14)
N3 0.103(18) 0.087(16) 0.070(15) 0.003(13) -0.007(13) 0.023(13)
N4 0.15(2) 0.076(15) 0.058(13) -0.023(12) 0.006(14) -0.020(15)
N5 0.13(2) 0.062(13) 0.076(15) -0.004(12) 0.009(14) 0.000(13)
N6 0.109(17) 0.054(12) 0.067(13) 0.012(10) -0.008(12) 0.004(11)
N7 0.106(19) 0.099(18) 0.080(16) 0.023(14) -0.002(14) 0.022(15)
N8 0.13(2) 0.097(18) 0.066(15) 0.006(14) -0.014(15) -0.003(16)
N9 0.053(10) 0.045(9) 0.046(9) -0.011(7) 0.001(7) -0.010(8)
N10 0.072(12) 0.046(10) 0.054(11) -0.001(8) -0.012(9) -0.009(9)
C1 0.063(14) 0.056(13) 0.067(15) -0.002(12) -0.001(12) -0.006(11)
C2 0.061(13) 0.045(11) 0.055(12) -0.007(10) -0.010(10) -0.015(10)
C3 0.023(9) 0.065(13) 0.060(12) -0.008(10) 0.015(8) -0.008(9)
C4 0.058(13) 0.060(14) 0.061(15) 0.010(12) 0.003(11) -0.011(11)
C5 0.071(15) 0.048(12) 0.050(13) 0.005(10) -0.011(11) -0.006(10)
C6 0.069(14) 0.058(13) 0.069(15) 0.004(11) -0.021(12) -0.034(12)
C7 0.026(9) 0.054(12) 0.066(13) -0.002(10) -0.009(9) -0.012(8)
C8 0.11(2) 0.049(13) 0.054(14) 0.008(11) -0.011(13) 0.007(13)
C9 0.052(12) 0.060(13) 0.054(13) -0.007(11) 0.001(10) -0.005(10)
C10 0.036(10) 0.047(11) 0.078(15) 0.017(11) -0.002(10) -0.002(9)
C11 0.056(12) 0.029(9) 0.048(11) -0.009(8) 0.004(9) 0.000(8)
C12 0.071(15) 0.046(12) 0.061(14) 0.007(11) 0.008(12) -0.004(11)
C13 0.079(17) 0.062(15) 0.078(17) 0.006(13) -0.021(14) 0.011(13)
C14 0.050(12) 0.061(13) 0.067(14) 0.010(11) -0.021(10) -0.019(10)
C15 0.070(15) 0.065(14) 0.055(13) -0.007(11) -0.014(11) -0.020(12)
C16 0.088(18) 0.066(15) 0.058(15) 0.002(12) -0.015(13) -0.013(13)
C17 0.079(16) 0.043(12) 0.074(16) -0.011(11) -0.010(13) -0.009(11)
C18 0.072(17) 0.087(19) 0.063(16) -0.014(14) -0.006(13) 0.014(15)
C19 0.078(19) 0.14(3) 0.062(17) -0.017(19) -0.003(14) -0.04(2)
C20 0.10(2) 0.09(2) 0.10(2) -0.007(17) -0.015(18) -0.056(19)
C21 0.087(18) 0.051(13) 0.069(15) 0.002(11) -0.007(13) -0.024(12)
C22 0.048(13) 0.062(14) 0.086(17) 0.003(12) 0.010(12) -0.012(11)
C23 0.038(10) 0.043(11) 0.070(14) -0.004(10) -0.001(9) -0.013(9)
C24 0.067(14) 0.044(11) 0.060(14) 0.007(10) -0.015(11) -0.013(10)
C25 0.050(12) 0.038(11) 0.085(17) -0.014(11) -0.005(11) -0.001(9)
C26 0.041(11) 0.067(14) 0.061(13) 0.007(11) -0.009(9) -0.025(10)
C27 0.056(13) 0.044(12) 0.080(17) 0.011(11) 0.000(12) -0.004(10)
C28 0.064(14) 0.023(9) 0.100(19) 0.005(11) -0.001(13) -0.010(9)
C29 0.052(14) 0.11(2) 0.061(15) 0.002(14) 0.000(11) -0.017(14)
C30 0.12(2) 0.051(14) 0.057(15) 0.003(11) -0.002(15) 0.006(15)
C31 0.12(3) 0.13(3) 0.066(19) 0.013(19) 0.013(19) 0.06(2)
C32 0.08(2) 0.20(4) 0.061(18) 0.01(2) -0.012(16) -0.05(3)
C33 0.17(4) 0.11(3) 0.08(2) -0.025(19) 0.04(2) -0.07(3)
C34 0.13(3) 0.09(2) 0.08(2) -0.022(17) 0.006(19) -0.04(2)
C35 0.060(14) 0.062(14) 0.082(17) -0.005(12) -0.028(13) -0.009(11)
C36 0.049(12) 0.052(13) 0.074(15) -0.004(11) -0.010(11) -0.008(10)
C37 0.062(14) 0.046(12) 0.085(18) -0.002(12) 0.014(12) -0.015(11)
C38 0.066(14) 0.037(11) 0.087(18) 0.007(11) 0.016(13) -0.011(10)
C39 0.026(10) 0.068(15) 0.082(16) -0.004(12) 0.010(10) -0.017(10)
C40 0.053(13) 0.069(16) 0.088(18) -0.034(14) 0.007(12) -0.021(12)
C41 0.057(13) 0.031(10) 0.099(19) -0.001(11) 0.001(13) 0.007(9)
C42 0.049(14) 0.12(2) 0.089(19) -0.024(17) 0.017(13) -0.020(14)

loop_
_atom_type_symbol
_atom_type_description
_atom_type_scat_dispersion_real
_atom_type_scat_dispersion_imag
_atom_type_scat_source
C C 0.0033 0.0016 'International Tables Vol C Tables 4.2.6.8 and 6.1.1.4'
H H 0.0000 0.0000 'International Tables Vol C Tables 4.2.6.8 and 6.1.1.4'
N N 0.0061 0.0033 'International Tables Vol C Tables 4.2.6.8 and 6.1.1.4'
S S 0.1246 0.1234 'International Tables Vol C Tables 4.2.6.8 and 6.1.1.4'
Pt Pt -1.7033 8.3905 'International Tables Vol C Tables 4.2.6.8 and 6.1.1.4'
D D 0.0000 0.0000 'International Tables Vol C Tables 4.2.6.8 and 6.1.1.4'

loop_
_geom_angle_atom_site_label_1
_geom_angle_atom_site_label_2
_geom_angle_atom_site_label_3
_geom_angle
S5 Pt1 S6 90.15(18)
S5 Pt1 S7 88.85(19)
S6 Pt1 S7 178.9(2)
S5 Pt1 S8 176.0(2)
S6 Pt1 S8 91.10(19)
S7 Pt1 S8 89.93(19)
S1 Pt2 S3 88.56(19)
S1 Pt2 S4 178.00(19)
S3 Pt2 S4 89.62(18)
S1 Pt2 S2 89.81(19)
S3 Pt2 S2 176.31(19)
S4 Pt2 S2 91.97(18)
C2 S1 Pt2 103.6(7)
C3 S2 Pt2 101.5(7)
C6 S3 Pt2 103.0(8)
C7 S4 Pt2 101.9(7)
C10 S5 Pt1 103.7(8)
C11 S6 Pt1 102.4(6)
C14 S7 Pt1 102.1(7)
C15 S8 Pt1 102.9(8)
C17 N9 C21 120(2)
C17 N9 C22 120.6(18)
C21 N9 C22 119.1(18)
C30 N10 C34 121(3)
C30 N10 C35 121(2)
C34 N10 C35 119(2)
N1 C1 C2 176(3)
C3 C2 C1 123(2)
C3 C2 S1 121.5(16)
C1 C2 S1 115.2(16)
C2 C3 C4 122(2)
C2 C3 S2 123.4(17)
C4 C3 S2 114.8(16)
N2 C4 C3 176(3)
N3 C5 C6 178(3)
C7 C6 C5 126(2)
C7 C6 S3 120.7(18)
C5 C6 S3 113.6(17)
C6 C7 C8 121(2)
C6 C7 S4 124.7(18)
C8 C7 S4 114.5(15)
N4 C8 C7 179(3)
N5 C9 C10 177(2)
C11 C10 C9 121.7(19)
C11 C10 S5 120.8(18)
C9 C10 S5 117.4(16)
C10 C11 C12 120.8(18)
C10 C11 S6 123.0(16)
C12 C11 S6 116.2(14)
N6 C12 C11 178(2)
N7 C13 C14 178(3)
C15 C14 C13 123(2)
C15 C14 S7 123.7(17)
C13 C14 S7 113.2(17)
C14 C15 C16 123(2)
C14 C15 S8 120.9(18)
C16 C15 S8 116.2(18)
N8 C16 C15 175(3)
N9 C17 C18 122(2)
N9 C17 D17A 118.1
C18 C17 D17A 120.0
C17 C18 C19 119(3)
C17 C18 D18A 119.9
C19 C18 D18A 120.7
C20 C19 C18 117(3)
C20 C19 D19A 121.7
C18 C19 D19A 121.7
C21 C20 C19 123(3)
C21 C20 D20A 117.7
C19 C20 D20A 119.0
N9 C21 C20 118(2)
N9 C21 D21A 120.3
C20 C21 D21A 121.2
H22B C22 H22A 107.7
H22B C22 C23 108.9(12)
H22A C22 C23 108.9(12)
H22B C22 N9 108.9(11)
H22A C22 N9 108.9(11)
C23 C22 N9 113.5(17)
C24 C23 C28 117(2)
C24 C23 C22 121.3(19)
C28 C23 C22 122(2)
H24A C24 C23 120.3(13)
H24A C24 C25 120.3(12)
C23 C24 C25 119.4(19)
H25A C25 C26 118.3(13)
H25A C25 C24 118.3(12)
C26 C25 C24 123(2)
C25 C26 C27 117(2)
C25 C26 C29 122(2)
C27 C26 C29 121(2)
H27A C27 C28 119.7(12)
H27A C27 C26 119.7(13)
C28 C27 C26 121(2)
H28A C28 C27 118.7(12)
H28A C28 C23 118.7(13)
C27 C28 C23 123(2)
H29A C29 H29B 109.5
H29A C29 H29C 109.5
H29B C29 H29C 109.5
H29A C29 C26 109.5(14)
H29B C29 C26 109.5(12)
H29C C29 C26 109.5(12)
N10 C30 C31 121(3)
N10 C30 D30A 118.4
C31 C30 D30A 120.1
C30 C31 C32 120(3)
C30 C31 D31A 119.5
C32 C31 D31A 120.4
C33 C32 C31 113(3)
C33 C32 D32A 123.2
C31 C32 D32A 123.7
C34 C33 C32 127(4)
C34 C33 D33A 115.8
C32 C33 D33A 117.4
C33 C34 N10 118(3)
C33 C34 D34A 121.4
N10 C34 D34A 120.7
H35B C35 H35A 107.9
H35B C35 N10 109.2(11)
H35A C35 N10 109.2(11)
H35B C35 C36 109.2(12)
H35A C35 C36 109.2(12)
N10 C35 C36 112.0(17)
C37 C36 C41 118(2)
C37 C36 C35 120(2)
C41 C36 C35 122(2)
H37A C37 C36 119.4(14)
H37A C37 C38 119.4(13)
C36 C37 C38 121(2)
H38A C38 C37 120.4(13)
H38A C38 C39 120.4(14)
C37 C38 C39 119(2)
C40 C39 C38 119(2)
C40 C39 C42 122(2)
C38 C39 C42 119(2)
H40A C40 C41 119.7(14)
H40A C40 C39 119.6(14)
C41 C40 C39 121(2)
H41A C41 C40 119.2(14)
H41A C41 C36 119.2(14)
C40 C41 C36 122(2)
H42C C42 H42A 109.5
H42C C42 H42B 109.5
H42A C42 H42B 109.5
H42C C42 C39 109.7(13)
H42A C42 C39 109.7(14)
H42B C42 C39 109.0(12)

loop_
_geom_bond_atom_site_label_1
_geom_bond_atom_site_label_2
_geom_bond_distance
Pt1 S5 2.250(6)
Pt1 S6 2.253(5)
Pt1 S7 2.259(5)
Pt1 S8 2.269(6)
Pt2 S1 2.248(5)
Pt2 S3 2.252(5)
Pt2 S4 2.263(5)
Pt2 S2 2.274(5)
S1 C2 1.72(2)
S2 C3 1.73(2)
S3 C6 1.73(2)
S4 C7 1.71(2)
S5 C10 1.70(2)
S6 C11 1.710(19)
S7 C14 1.72(2)
S8 C15 1.72(2)
N1 C1 1.14(3)
N2 C4 1.13(3)
N3 C5 1.16(3)
N4 C8 1.12(3)
N5 C9 1.16(3)
N6 C12 1.11(3)
N7 C13 1.13(3)
N8 C16 1.15(3)
N9 C17 1.32(3)
N9 C21 1.34(3)
N9 C22 1.50(3)
N10 C30 1.31(3)
N10 C34 1.34(3)
N10 C35 1.48(3)
C1 C2 1.40(3)
C2 C3 1.34(3)
C3 C4 1.46(3)
C5 C6 1.41(3)
C6 C7 1.32(3)
C7 C8 1.49(3)
C9 C10 1.41(3)
C10 C11 1.39(3)
C11 C12 1.46(3)
C13 C14 1.46(3)
C14 C15 1.36(3)
C15 C16 1.42(3)
C17 C18 1.36(3)
C17 D17A 0.9302
C18 C19 1.37(4)
C18 D18A 0.9221
C19 C20 1.36(4)
C19 D19A 0.9256
C20 C21 1.35(4)
C20 D20A 0.9309
C21 D21A 0.9395
C22 H22B 0.9700
C22 H22A 0.9700
C22 C23 1.47(3)
C23 C24 1.37(3)
C23 C28 1.38(3)
C24 H24A 0.9300
C24 C25 1.40(3)
C25 H25A 0.9300
C25 C26 1.35(3)
C26 C27 1.38(3)
C26 C29 1.52(3)
C27 H27A 0.9300
C27 C28 1.36(3)
C28 H28A 0.9300
C29 H29A 0.9600
C29 H29B 0.9600
C29 H29C 0.9600
C30 C31 1.33(5)
C30 D30A 0.9288
C31 C32 1.43(5)
C31 D31A 0.9221
C32 C33 1.33(5)
C32 D32A 0.9229
C33 C34 1.30(5)
C33 D33A 0.9363
C34 D34A 0.9448
C35 H35B 0.9700
C35 H35A 0.9700
C35 C36 1.53(3)
C36 C37 1.37(3)
C36 C41 1.38(3)
C37 H37A 0.9300
C37 C38 1.38(3)
C38 H38A 0.9300
C38 C39 1.40(3)
C39 C40 1.38(3)
C39 C42 1.48(3)
C40 H40A 0.9300
C40 C41 1.34(3)
C41 H41A 0.9300
C42 H42C 0.9600
C42 H42A 0.9600
C42 H42B 0.9600

loop_
_geom_torsion_atom_site_label_1
_geom_torsion_atom_site_label_2
_geom_torsion_atom_site_label_3
_geom_torsion_atom_site_label_4
_geom_torsion
S3 Pt2 S1 C2 -173.4(8)
S4 Pt2 S1 C2 -149(6)
S2 Pt2 S1 C2 3.3(8)
S1 Pt2 S2 C3 -3.6(6)
S3 Pt2 S2 C3 60(3)
S4 Pt2 S2 C3 175.5(6)
S1 Pt2 S3 C6 179.4(8)
S4 Pt2 S3 C6 0.2(8)
S2 Pt2 S3 C6 116(3)
S1 Pt2 S4 C7 -24(6)
S3 Pt2 S4 C7 0.0(6)
S2 Pt2 S4 C7 -176.7(6)
S6 Pt1 S5 C10 2.0(7)
S7 Pt1 S5 C10 -178.5(7)
S8 Pt1 S5 C10 -106(3)
S5 Pt1 S6 C11 -2.3(7)
S7 Pt1 S6 C11 -29(10)
S8 Pt1 S6 C11 173.9(7)
S5 Pt1 S7 C14 174.2(7)
S6 Pt1 S7 C14 -159(10)
S8 Pt1 S7 C14 -2.0(7)
S5 Pt1 S8 C15 -67(3)
S6 Pt1 S8 C15 -175.8(8)
S7 Pt1 S8 C15 4.7(8)
N1 C1 C2 C3 134(35)
N1 C1 C2 S1 -46(37)
Pt2 S1 C2 C3 -2.3(19)
Pt2 S1 C2 C1 178.3(16)
C1 C2 C3 C4 -1(3)
S1 C2 C3 C4 179.2(15)
C1 C2 C3 S2 178.5(17)
S1 C2 C3 S2 -1(3)
Pt2 S2 C3 C2 3.5(18)
Pt2 S2 C3 C4 -176.6(13)
C2 C3 C4 N2 -96(40)
S2 C3 C4 N2 85(40)
N3 C5 C6 C7 -53(98)
N3 C5 C6 S3 127(97)
Pt2 S3 C6 C7 -0.5(19)
Pt2 S3 C6 C5 179.4(15)
C5 C6 C7 C8 2(3)
S3 C6 C7 C8 -178.4(17)
C5 C6 C7 S4 -179.3(17)
S3 C6 C7 S4 1(3)
Pt2 S4 C7 C6 -0.3(19)
Pt2 S4 C7 C8 178.7(15)
C6 C7 C8 N4 104(100)
S4 C7 C8 N4 -75(100)
N5 C9 C10 C11 -164(50)
N5 C9 C10 S5 20(51)
Pt1 S5 C10 C11 -1.1(18)
Pt1 S5 C10 C9 175.2(15)
C9 C10 C11 C12 3(3)
S5 C10 C11 C12 179.1(16)
C9 C10 C11 S6 -177.1(16)
S5 C10 C11 S6 -1(3)
Pt1 S6 C11 C10 2.5(19)
Pt1 S6 C11 C12 -177.7(15)
C10 C11 C12 N6 -139(66)
S6 C11 C12 N6 41(67)
N7 C13 C14 C15 -57(100)
N7 C13 C14 S7 115(100)
Pt1 S7 C14 C15 -2(2)
Pt1 S7 C14 C13 -174.2(16)
C13 C14 C15 C16 -8(4)
S7 C14 C15 C16 -178.7(19)
C13 C14 C15 S8 178.4(18)
S7 C14 C15 S8 7(3)
Pt1 S8 C15 C14 -8(2)
Pt1 S8 C15 C16 177.9(17)
C14 C15 C16 N8 84(33)
S8 C15 C16 N8 -101(32)
C21 N9 C17 C18 4(4)
C22 N9 C17 C18 -180(2)
N9 C17 C18 C19 -4(4)
C17 C18 C19 C20 3(4)
C18 C19 C20 C21 -3(5)
C17 N9 C21 C20 -3(4)
C22 N9 C21 C20 -179(2)
C19 C20 C21 N9 3(4)
C17 N9 C22 H22B 148.2(16)
C21 N9 C22 H22B -35.8(19)
C17 N9 C22 H22A 31(2)
C21 N9 C22 H22A -152.9(15)
C17 N9 C22 C23 -90(2)
C21 N9 C22 C23 86(2)
H22B C22 C23 C24 -154.8(16)
H22A C22 C23 C24 -38(2)
N9 C22 C23 C24 84(2)
H22B C22 C23 C28 25(2)
H22A C22 C23 C28 142.0(16)
N9 C22 C23 C28 -97(2)
C28 C23 C24 H24A 179.5(13)
C22 C23 C24 H24A -1(2)
C28 C23 C24 C25 -1(3)
C22 C23 C24 C25 179.1(19)
H24A C24 C25 H25A -2.0(14)
C23 C24 C25 H25A 178.1(14)
H24A C24 C25 C26 178.1(15)
C23 C24 C25 C26 -2(3)
H25A C25 C26 C27 -177.5(13)
C24 C25 C26 C27 2(3)
H25A C25 C26 C29 4(2)
C24 C25 C26 C29 -176(2)
C25 C26 C27 H27A 179.4(13)
C29 C26 C27 H27A -2(2)
C25 C26 C27 C28 -1(3)
C29 C26 C27 C28 178(2)
H27A C27 C28 H28A -2.0(15)
C26 C27 C28 H28A 178.1(14)
H27A C27 C28 C23 178.2(15)
C26 C27 C28 C23 -2(3)
C24 C23 C28 H28A -177.5(13)
C22 C23 C28 H28A 3(2)
C24 C23 C28 C27 2(3)
C22 C23 C28 C27 -177(2)
C25 C26 C29 H29A -2(2)
C27 C26 C29 H29A 179.9(15)
C25 C26 C29 H29B -121.6(17)
C27 C26 C29 H29B 60(2)
C25 C26 C29 H29C 118.4(18)
C27 C26 C29 H29C -60(2)
C34 N10 C30 C31 -1(4)
C35 N10 C30 C31 -177(2)
N10 C30 C31 C32 2(5)
C30 C31 C32 C33 -3(5)
C31 C32 C33 C34 4(6)
C32 C33 C34 N10 -3(6)
C30 N10 C34 C33 1(4)
C35 N10 C34 C33 178(3)
C30 N10 C35 H35B -145.0(17)
C34 N10 C35 H35B 38(2)
C30 N10 C35 H35A -27(2)
C34 N10 C35 H35A 155.9(19)
C30 N10 C35 C36 94(2)
C34 N10 C35 C36 -83(3)
H35B C35 C36 C37 154.5(17)
H35A C35 C36 C37 37(2)
N10 C35 C36 C37 -84(3)
H35B C35 C36 C41 -27(2)
H35A C35 C36 C41 -144.8(18)
N10 C35 C36 C41 94(2)
C41 C36 C37 H37A -177.1(15)
C35 C36 C37 H37A 1(2)
C41 C36 C37 C38 3(3)
C35 C36 C37 C38 -179(2)
H37A C37 C38 H38A -1.6(15)
C36 C37 C38 H38A 178.4(15)
H37A C37 C38 C39 178.4(14)
C36 C37 C38 C39 -2(3)
H38A C38 C39 C40 180.0(13)
C37 C38 C39 C40 0(3)
H38A C38 C39 C42 -1(2)
C37 C38 C39 C42 178(2)
C38 C39 C40 H40A -179.8(13)
C42 C39 C40 H40A 2(2)
C38 C39 C40 C41 0(3)
C42 C39 C40 C41 -178(2)
H40A C40 C41 H41A 1.1(15)
C39 C40 C41 H41A -178.9(14)
H40A C40 C41 C36 -178.8(16)
C39 C40 C41 C36 1(4)
C37 C36 C41 H41A 177.4(15)
C35 C36 C41 H41A -1(3)
C37 C36 C41 C40 -3(3)
C35 C36 C41 C40 179(2)
C40 C39 C42 H42C 119.0(17)
C38 C39 C42 H42C -59.5(19)
C40 C39 C42 H42A -1(2)
C38 C39 C42 H42A -179.8(15)
C40 C39 C42 H42B -121.2(17)
C38 C39 C42 H42B 60.3(19)
